data_4109248
loop_
_publ_author_name
'Theodore Lazarides'
'Timothy L. Easun'
'Claire Veyne-Marti'
'Wassim Z. Alsindi'
'Michael W. George'
'Nina Deppermann'
'Christopher A. Hunter'
'Harry Adams'
'Michael D. Ward'

_publ_contact_author
; 
        Prof. Mike Ward
        Department of Chemistry
        University of Sheffield
        SHEFFIELD
        S3 7HF
;
_publ_contact_author_email m.d.ward@sheffield.ac.uk
_publ_contact_author_fax '0114 2229346'
_publ_section_title
;
 Structural and Photophysical Properties of Adducts of [Ru(bipy)(CN)4]2-
 with Different Metal Cations: Metallochromism and Its Use in Switching
 Photoinduced Energy Transfer
;
_journal_name_full 'Journal of the American Chemical Society'
_journal_page_first 4014
_journal_page_last 4027
_journal_paper_doi 10.1021/ja068436n
_journal_volume 129
_journal_year 2007
_chemical_formula_sum 'C14 H12 Cs2 N6 O2 Ru'
_chemical_formula_weight 663.19
_chemical_name_systematic
;
 ?
;
_space_group_IT_number 2
_symmetry_cell_setting triclinic
_symmetry_space_group_name_Hall '-P 1'
_symmetry_space_group_name_H-M 'P -1'
_atom_sites_solution_hydrogens geom
_atom_sites_solution_primary direct
_atom_sites_solution_secondary difmap
_audit_creation_method SHELXL-97
_cell_angle_alpha 104.580(4)
_cell_angle_beta 95.632(4)
_cell_angle_gamma 103.688(4)
_cell_formula_units_Z 2
_cell_length_a 8.5260(8)
_cell_length_b 8.7736(8)
_cell_length_c 13.8864(14)
_cell_measurement_reflns_used 8689
_cell_measurement_temperature 103(2)
_cell_measurement_theta_max 55.121
_cell_measurement_theta_min 4.984
_cell_volume 962.92(16)
_computing_cell_refinement 'Bruker SMART'
_computing_data_collection 'Bruker SMART'
_computing_data_reduction 'Bruker SAINT'
_computing_molecular_graphics 'Bruker SHELXTL'
_computing_publication_material 'Bruker SHELXTL'
_computing_structure_refinement 'SHELXL-97 (Sheldrick, 1997)'
_computing_structure_solution 'Bruker SHELXTL'
_diffrn_ambient_temperature 103(2)
_diffrn_measured_fraction_theta_full 0.991
_diffrn_measured_fraction_theta_max 0.991
_diffrn_measurement_device_type 'CCD area detector'
_diffrn_measurement_method 'phi and omega scans'
_diffrn_radiation_monochromator graphite
_diffrn_radiation_source 'fine-focus sealed tube'
_diffrn_radiation_type MoK\a
_diffrn_radiation_wavelength 0.71073
_diffrn_reflns_av_R_equivalents 0.0202
_diffrn_reflns_av_sigmaI/netI 0.0130
_diffrn_reflns_limit_h_max 11
_diffrn_reflns_limit_h_min -10
_diffrn_reflns_limit_k_max 11
_diffrn_reflns_limit_k_min -11
_diffrn_reflns_limit_l_max 18
_diffrn_reflns_limit_l_min -18
_diffrn_reflns_number 23274
_diffrn_reflns_theta_full 27.57
_diffrn_reflns_theta_max 27.57
_diffrn_reflns_theta_min 1.54
_exptl_absorpt_coefficient_mu 4.559
_exptl_absorpt_correction_T_max 0.7715
_exptl_absorpt_correction_T_min 0.4625
_exptl_absorpt_correction_type multi-scan
_exptl_absorpt_process_details sadabs
_exptl_crystal_colour orange
_exptl_crystal_density_diffrn 2.287
_exptl_crystal_description block
_exptl_crystal_F_000 616
_exptl_crystal_size_max 0.20
_exptl_crystal_size_mid 0.10
_exptl_crystal_size_min 0.06
_refine_diff_density_max 2.391
_refine_diff_density_min -2.464
_refine_diff_density_rms 0.105
_refine_ls_extinction_method none
_refine_ls_goodness_of_fit_ref 1.066
_refine_ls_hydrogen_treatment mixed
_refine_ls_matrix_type full
_refine_ls_number_parameters 226
_refine_ls_number_reflns 4411
_refine_ls_number_restraints 0
_refine_ls_restrained_S_all 1.066
_refine_ls_R_factor_all 0.0205
_refine_ls_R_factor_gt 0.0194
_refine_ls_shift/su_max 0.001
_refine_ls_shift/su_mean 0.000
_refine_ls_structure_factor_coef Fsqd
_refine_ls_weighting_details 'calc w=1/[\s^2^(Fo^2^)+(0.0146P)^2^+2.4438P] where P=(Fo^2^+2Fc^2^)/3'
_refine_ls_weighting_scheme calc
_refine_ls_wR_factor_gt 0.0449
_refine_ls_wR_factor_ref 0.0456
_reflns_number_gt 4232
_reflns_number_total 4411
_reflns_threshold_expression >2sigma(I)
_cod_data_source_file ja068436nsi20070122_062933_2.cif
_cod_data_source_block imw732
_cod_database_code 4109248

loop_
_symmetry_equiv_pos_as_xyz
'x, y, z'
'-x, -y, -z'

loop_
_atom_site_label
_atom_site_type_symbol
_atom_site_fract_x
_atom_site_fract_y
_atom_site_fract_z
_atom_site_U_iso_or_equiv
_atom_site_adp_type
_atom_site_occupancy
_atom_site_symmetry_multiplicity
_atom_site_calc_flag
_atom_site_refinement_flags
Ru1 Ru 0.20726(2) 0.43478(2) 0.252569(14) 0.01398(5) Uani 1 1 d .
Cs1 Cs 0.26117(2) 0.98527(2) 0.447505(16) 0.03324(6) Uani 1 1 d .
Cs2 Cs 0.26725(2) 0.54967(2) 0.594046(12) 0.02180(5) Uani 1 1 d .
O1W O -0.1786(3) 0.9229(3) 0.3116(3) 0.0854(14) Uani 1 1 d .
H1WA H -0.1299 0.8332 0.3006 0.103 Uiso 1 1 d R
H1WB H -0.0906 1.0215 0.3357 0.103 Uiso 1 1 d R
O2W O 0.5652(3) 1.0478(3) 0.34694(17) 0.0344(5) Uani 1 1 d .
H2WA H 0.5261 1.0867 0.2930 0.041 Uiso 1 1 d R
H2WB H 0.6541 1.0018 0.3305 0.041 Uiso 1 1 d R
N1 N 0.0493(3) 0.2913(3) 0.11547(16) 0.0167(4) Uani 1 1 d .
N2 N 0.3060(3) 0.5462(3) 0.14520(16) 0.0173(4) Uani 1 1 d .
N3 N 0.4491(3) 0.2051(3) 0.21487(19) 0.0269(5) Uani 1 1 d .
N4 N 0.0418(3) 0.2385(3) 0.39515(18) 0.0250(5) Uani 1 1 d .
N5 N 0.4747(3) 0.6809(3) 0.43225(17) 0.0240(5) Uani 1 1 d .
N6 N -0.0283(3) 0.6699(3) 0.29316(18) 0.0236(5) Uani 1 1 d .
C1 C -0.0822(3) 0.1641(3) 0.1047(2) 0.0225(5) Uani 1 1 d .
H1 H -0.1115 0.1347 0.1631 0.027 Uiso 1 1 calc R
C2 C -0.1764(4) 0.0745(3) 0.0116(2) 0.0274(6) Uani 1 1 d .
H2 H -0.2688 -0.0141 0.0066 0.033 Uiso 1 1 calc R
C3 C -0.1342(4) 0.1156(4) -0.0742(2) 0.0273(6) Uani 1 1 d .
H3 H -0.1959 0.0543 -0.1388 0.033 Uiso 1 1 calc R
C4 C -0.0010(3) 0.2470(3) -0.0643(2) 0.0228(5) Uani 1 1 d .
H4 H 0.0290 0.2780 -0.1221 0.027 Uiso 1 1 calc R
C5 C 0.0889(3) 0.3337(3) 0.03116(19) 0.0169(5) Uani 1 1 d .
C6 C 0.2310(3) 0.4769(3) 0.04770(19) 0.0171(5) Uani 1 1 d .
C7 C 0.2860(3) 0.5390(3) -0.0299(2) 0.0232(5) Uani 1 1 d .
H7 H 0.2316 0.4888 -0.0977 0.028 Uiso 1 1 calc R
C8 C 0.4203(4) 0.6742(4) -0.0074(2) 0.0281(6) Uani 1 1 d .
H8 H 0.4592 0.7184 -0.0592 0.034 Uiso 1 1 calc R
C9 C 0.4972(4) 0.7439(4) 0.0924(2) 0.0292(6) Uani 1 1 d .
H9 H 0.5900 0.8363 0.1099 0.035 Uiso 1 1 calc R
C10 C 0.4370(3) 0.6771(3) 0.1659(2) 0.0236(5) Uani 1 1 d .
H10 H 0.4903 0.7256 0.2340 0.028 Uiso 1 1 calc R
C11 C 0.3598(3) 0.2863(3) 0.22821(19) 0.0189(5) Uani 1 1 d .
C12 C 0.1029(3) 0.3114(3) 0.34267(19) 0.0176(5) Uani 1 1 d .
C13 C 0.3736(3) 0.5882(3) 0.36812(19) 0.0171(5) Uani 1 1 d .
C14 C 0.0573(3) 0.5850(3) 0.27833(18) 0.0177(5) Uani 1 1 d .

loop_
_atom_site_aniso_label
_atom_site_aniso_U_11
_atom_site_aniso_U_22
_atom_site_aniso_U_33
_atom_site_aniso_U_23
_atom_site_aniso_U_13
_atom_site_aniso_U_12
Ru1 0.01601(9) 0.01212(9) 0.01212(9) 0.00249(7) 0.00028(7) 0.00251(7)
Cs1 0.02386(9) 0.02364(9) 0.04187(12) -0.00327(8) -0.01081(8) 0.00696(7)
Cs2 0.02019(8) 0.02199(8) 0.02012(8) 0.00379(6) 0.00311(6) 0.00234(6)
O1W 0.0276(13) 0.0197(12) 0.191(4) 0.0033(18) 0.0011(19) 0.0080(11)
O2W 0.0430(13) 0.0302(11) 0.0327(12) 0.0086(9) 0.0022(10) 0.0168(10)
N1 0.0190(10) 0.0138(10) 0.0161(10) 0.0033(8) 0.0003(8) 0.0040(8)
N2 0.0194(10) 0.0151(10) 0.0172(10) 0.0039(8) 0.0037(8) 0.0048(8)
N3 0.0275(12) 0.0242(12) 0.0272(12) 0.0036(10) -0.0013(10) 0.0099(10)
N4 0.0284(12) 0.0214(11) 0.0235(12) 0.0080(9) 0.0020(10) 0.0025(9)
N5 0.0258(12) 0.0212(11) 0.0206(11) 0.0030(9) 0.0002(9) 0.0028(9)
N6 0.0263(12) 0.0211(11) 0.0246(12) 0.0068(9) 0.0056(9) 0.0079(10)
C1 0.0247(13) 0.0185(12) 0.0212(13) 0.0053(10) 0.0007(10) 0.0017(10)
C2 0.0276(14) 0.0192(13) 0.0275(15) 0.0046(11) -0.0045(11) -0.0024(11)
C3 0.0320(15) 0.0236(14) 0.0199(13) 0.0018(11) -0.0064(11) 0.0044(12)
C4 0.0298(14) 0.0217(13) 0.0158(12) 0.0044(10) 0.0006(10) 0.0074(11)
C5 0.0206(12) 0.0143(11) 0.0169(12) 0.0044(9) 0.0018(9) 0.0072(9)
C6 0.0205(12) 0.0162(11) 0.0159(11) 0.0046(9) 0.0037(9) 0.0074(10)
C7 0.0266(14) 0.0261(14) 0.0184(12) 0.0073(11) 0.0054(10) 0.0084(11)
C8 0.0324(15) 0.0302(15) 0.0256(14) 0.0132(12) 0.0127(12) 0.0069(12)
C9 0.0285(15) 0.0269(14) 0.0291(15) 0.0095(12) 0.0087(12) -0.0015(12)
C10 0.0237(13) 0.0206(13) 0.0219(13) 0.0037(10) 0.0023(10) 0.0004(10)
C11 0.0211(12) 0.0166(12) 0.0138(11) 0.0013(9) -0.0021(9) 0.0007(10)
C12 0.0187(12) 0.0137(11) 0.0161(12) 0.0005(9) -0.0032(9) 0.0032(9)
C13 0.0195(12) 0.0164(11) 0.0165(12) 0.0052(9) 0.0041(9) 0.0058(9)
C14 0.0199(12) 0.0161(11) 0.0138(11) 0.0039(9) 0.0004(9) 0.0001(10)

loop_
_atom_type_symbol
_atom_type_description
_atom_type_scat_dispersion_real
_atom_type_scat_dispersion_imag
_atom_type_scat_source
C C 0.0033 0.0016 'International Tables Vol C Tables 4.2.6.8 and 6.1.1.4'
H H 0.0000 0.0000 'International Tables Vol C Tables 4.2.6.8 and 6.1.1.4'
N N 0.0061 0.0033 'International Tables Vol C Tables 4.2.6.8 and 6.1.1.4'
O O 0.0106 0.0060 'International Tables Vol C Tables 4.2.6.8 and 6.1.1.4'
Ru Ru -1.2594 0.8363 'International Tables Vol C Tables 4.2.6.8 and 6.1.1.4'
Cs Cs -0.3680 2.1192 'International Tables Vol C Tables 4.2.6.8 and 6.1.1.4'

loop_
_geom_angle_atom_site_label_1
_geom_angle_atom_site_label_2
_geom_angle_atom_site_label_3
_geom_angle
_geom_angle_site_symmetry_1
_geom_angle_site_symmetry_3
C13 Ru1 C12 91.25(10) . .
C13 Ru1 C14 90.04(10) . .
C12 Ru1 C14 90.29(10) . .
C13 Ru1 C11 89.24(10) . .
C12 Ru1 C11 89.75(10) . .
C14 Ru1 C11 179.28(10) . .
C13 Ru1 N2 93.99(9) . .
C12 Ru1 N2 174.52(9) . .
C14 Ru1 N2 91.31(9) . .
C11 Ru1 N2 88.72(9) . .
C13 Ru1 N1 171.23(9) . .
C12 Ru1 N1 97.51(9) . .
C14 Ru1 N1 90.34(9) . .
C11 Ru1 N1 90.37(9) . .
N2 Ru1 N1 77.24(8) . .
O2W Cs1 N5 67.65(6) . 2_676
O2W Cs1 O2W 97.88(6) . 2_676
N5 Cs1 O2W 69.73(6) 2_676 2_676
O2W Cs1 N6 109.31(6) . .
N5 Cs1 N6 170.19(6) 2_676 .
O2W Cs1 N6 120.08(6) 2_676 .
O2W Cs1 N4 106.35(6) . 1_565
N5 Cs1 N4 83.26(6) 2_676 1_565
O2W Cs1 N4 133.23(6) 2_676 1_565
N6 Cs1 N4 88.88(6) . 1_565
O2W Cs1 O1W 136.30(6) . 2_576
N5 Cs1 O1W 74.04(6) 2_676 2_576
O2W Cs1 O1W 47.99(6) 2_676 2_576
N6 Cs1 O1W 111.77(6) . 2_576
N4 Cs1 O1W 88.81(6) 1_565 2_576
O2W Cs1 N5 66.44(6) . .
N5 Cs1 N5 104.83(5) 2_676 .
O2W Cs1 N5 61.84(5) 2_676 .
N6 Cs1 N5 81.60(6) . .
N4 Cs1 N5 164.92(6) 1_565 .
O1W Cs1 N5 105.55(6) 2_576 .
O2W Cs1 C14 96.87(6) . .
N5 Cs1 C14 163.98(6) 2_676 .
O2W Cs1 C14 110.12(6) 2_676 .
N6 Cs1 C14 18.63(6) . .
N4 Cs1 C14 105.99(6) 1_565 .
O1W Cs1 C14 118.41(6) 2_576 .
N5 Cs1 C14 63.36(6) . .
O2W Cs1 C13 72.50(6) . .
N5 Cs1 C13 121.97(6) 2_676 .
O2W Cs1 C13 76.11(5) 2_676 .
N6 Cs1 C13 63.84(6) . .
N4 Cs1 C13 149.17(6) 1_565 .
O1W Cs1 C13 113.69(6) 2_576 .
N5 Cs1 C13 18.01(5) . .
C14 Cs1 C13 45.44(6) . .
O2W Cs1 Cs1 50.32(4) . 2_676
N5 Cs1 Cs1 56.46(4) 2_676 2_676
O2W Cs1 Cs1 47.56(4) 2_676 2_676
N6 Cs1 Cs1 129.48(4) . 2_676
N4 Cs1 Cs1 137.89(4) 1_565 2_676
O1W Cs1 Cs1 91.07(5) 2_576 2_676
N5 Cs1 Cs1 48.36(4) . 2_676
C14 Cs1 Cs1 110.88(4) . 2_676
C13 Cs1 Cs1 65.75(4) . 2_676
O2W Cs1 Cs2 108.36(4) . .
N5 Cs1 Cs2 113.43(4) 2_676 .
O2W Cs1 Cs2 44.22(4) 2_676 .
N6 Cs1 Cs2 76.35(4) . .
N4 Cs1 Cs2 145.09(4) 1_565 .
O1W Cs1 Cs2 68.53(5) 2_576 .
N5 Cs1 Cs2 43.11(4) . .
C14 Cs1 Cs2 66.29(4) . .
C13 Cs1 Cs2 45.47(4) . .
Cs1 Cs1 Cs2 71.209(7) 2_676 .
O2W Cs1 Cs2 98.07(4) . 1_565
N5 Cs1 Cs2 42.78(4) 2_676 1_565
O2W Cs1 Cs2 93.72(4) 2_676 1_565
N6 Cs1 Cs2 131.45(4) . 1_565
N4 Cs1 Cs2 44.32(4) 1_565 1_565
O1W Cs1 Cs2 64.56(5) 2_576 1_565
N5 Cs1 Cs2 146.91(4) . 1_565
C14 Cs1 Cs2 149.72(4) . 1_565
C13 Cs1 Cs2 164.67(4) . 1_565
Cs1 Cs1 Cs2 98.917(8) 2_676 1_565
Cs2 Cs1 Cs2 131.813(8) . 1_565
O2W Cs1 H1WB 118.6 . .
N5 Cs1 H1WB 115.9 2_676 .
O2W Cs1 H1WB 142.8 2_676 .
N6 Cs1 H1WB 56.6 . .
N4 Cs1 H1WB 32.6 1_565 .
O1W Cs1 H1WB 96.4 2_576 .
N5 Cs1 H1WB 137.8 . .
C14 Cs1 H1WB 74.5 . .
C13 Cs1 H1WB 119.8 . .
Cs1 Cs1 H1WB 167.3 2_676 .
Cs2 Cs1 H1WB 121.2 . .
Cs2 Cs1 H1WB 75.2 1_565 .
O2W Cs1 H2WA 16.2 . .
N5 Cs1 H2WA 71.7 2_676 .
O2W Cs1 H2WA 113.5 2_676 .
N6 Cs1 H2WA 102.8 . .
N4 Cs1 H2WA 91.8 1_565 .
O1W Cs1 H2WA 145.4 2_576 .
N5 Cs1 H2WA 79.1 . .
C14 Cs1 H2WA 94.6 . .
C13 Cs1 H2WA 81.4 . .
Cs1 Cs1 H2WA 66.1 2_676 .
Cs2 Cs1 H2WA 122.1 . .
Cs2 Cs1 H2WA 92.5 1_565 .
H1WB Cs1 H2WA 102.5 . .
N6 Cs2 N5 164.87(6) 2_566 .
N6 Cs2 N3 101.68(6) 2_566 2_666
N5 Cs2 N3 91.31(6) . 2_666
N6 Cs2 N5 94.90(6) 2_566 2_666
N5 Cs2 N5 78.56(7) . 2_666
N3 Cs2 N5 84.24(6) 2_666 2_666
N6 Cs2 O2W 131.04(6) 2_566 2_676
N5 Cs2 O2W 63.67(6) . 2_676
N3 Cs2 O2W 49.80(6) 2_666 2_676
N5 Cs2 O2W 116.01(6) 2_666 2_676
N6 Cs2 N4 78.82(6) 2_566 .
N5 Cs2 N4 86.67(6) . .
N3 Cs2 N4 165.62(6) 2_666 .
N5 Cs2 N4 81.40(6) 2_666 .
O2W Cs2 N4 139.37(6) 2_676 .
N6 Cs2 C13 146.13(6) 2_566 .
N5 Cs2 C13 19.82(6) . .
N3 Cs2 C13 111.12(6) 2_666 .
N5 Cs2 C13 80.57(6) 2_666 .
O2W Cs2 C13 79.23(6) 2_676 .
N4 Cs2 C13 67.31(6) . .
N6 Cs2 C12 97.90(6) 2_566 .
N5 Cs2 C12 67.87(6) . .
N3 Cs2 C12 157.06(6) 2_666 .
N5 Cs2 C12 82.28(6) 2_666 .
O2W Cs2 C12 121.93(6) 2_676 .
N4 Cs2 C12 19.26(6) . .
C13 Cs2 C12 48.27(6) . .
N6 Cs2 C14 18.88(6) 2_566 2_566
N5 Cs2 C14 162.96(6) . 2_566
N3 Cs2 C14 101.36(6) 2_666 2_566
N5 Cs2 C14 113.74(6) 2_666 2_566
O2W Cs2 C14 116.64(6) 2_676 2_566
N4 Cs2 C14 83.78(6) . 2_566
C13 Cs2 C14 145.88(6) . 2_566
C12 Cs2 C14 101.04(6) . 2_566
N6 Cs2 N4 82.60(6) 2_566 2_566
N5 Cs2 N4 102.53(6) . 2_566
N3 Cs2 N4 101.61(6) 2_666 2_566
N5 Cs2 N4 173.97(6) 2_666 2_566
O2W Cs2 N4 69.43(6) 2_676 2_566
N4 Cs2 N4 92.72(6) . 2_566
C13 Cs2 N4 98.44(6) . 2_566
C12 Cs2 N4 92.61(6) . 2_566
C14 Cs2 N4 63.99(6) 2_566 2_566
N6 Cs2 C11 102.94(6) 2_566 2_666
N5 Cs2 C11 86.85(6) . 2_666
N3 Cs2 C11 18.85(6) 2_666 2_666
N5 Cs2 C11 65.40(6) 2_666 2_666
O2W Cs2 C11 62.99(6) 2_676 2_666
N4 Cs2 C11 146.80(6) . 2_666
C13 Cs2 C11 105.39(6) . 2_666
C12 Cs2 C11 142.58(6) . 2_666
C14 Cs2 C11 108.73(6) 2_566 2_666
N4 Cs2 C11 120.47(6) 2_566 2_666
N6 Cs2 C13 99.39(6) 2_566 2_666
N5 Cs2 C13 78.84(6) . 2_666
N3 Cs2 C13 65.44(6) 2_666 2_666
N5 Cs2 C13 18.84(6) 2_666 2_666
O2W Cs2 C13 100.38(6) 2_676 2_666
N4 Cs2 C13 100.22(6) . 2_666
C13 Cs2 C13 87.06(6) . 2_666
C12 Cs2 C13 99.74(6) . 2_666
C14 Cs2 C13 116.73(6) 2_566 2_666
N4 Cs2 C13 167.05(6) 2_566 2_666
C11 Cs2 C13 46.58(6) 2_666 2_666
Cs1 O1W H1WA 109.6 2_576 .
Cs1 O1W H1WB 85.2 2_576 .
H1WA O1W H1WB 106.9 . .
Cs1 O2W Cs1 82.12(6) . 2_676
Cs1 O2W Cs2 108.62(6) . 2_676
Cs1 O2W Cs2 93.81(6) 2_676 2_676
Cs1 O2W H2WA 101.2 . .
Cs1 O2W H2WA 165.5 2_676 .
Cs2 O2W H2WA 71.7 2_676 .
Cs1 O2W H2WB 140.2 . .
Cs1 O2W H2WB 73.4 2_676 .
Cs2 O2W H2WB 104.0 2_676 .
H2WA O2W H2WB 110.4 . .
C1 N1 C5 118.2(2) . .
C1 N1 Ru1 126.42(18) . .
C5 N1 Ru1 115.36(16) . .
C10 N2 C6 118.3(2) . .
C10 N2 Ru1 125.30(18) . .
C6 N2 Ru1 116.42(17) . .
C11 N3 Cs2 93.89(18) . 2_666
C12 N4 Cs2 87.70(17) . .
C12 N4 Cs1 110.96(19) . 1_545
Cs2 N4 Cs1 91.30(6) . 1_545
C12 N4 Cs2 90.02(18) . 2_566
Cs2 N4 Cs2 87.28(6) . 2_566
Cs1 N4 Cs2 158.90(8) 1_545 2_566
C13 N5 Cs1 158.7(2) . 2_676
C13 N5 Cs2 88.15(18) . .
Cs1 N5 Cs2 107.66(7) 2_676 .
C13 N5 Cs2 94.21(18) . 2_666
Cs1 N5 Cs2 96.48(6) 2_676 2_666
Cs2 N5 Cs2 101.44(7) . 2_666
C13 N5 Cs1 91.32(18) . .
Cs1 N5 Cs1 75.17(5) 2_676 .
Cs2 N5 Cs1 88.84(6) . .
Cs2 N5 Cs1 168.45(8) 2_666 .
C14 N6 Cs2 95.49(18) . 2_566
C14 N6 Cs1 94.50(18) . .
Cs2 N6 Cs1 114.79(7) 2_566 .
N1 C1 C2 122.5(3) . .
N1 C1 H1 118.7 . .
C2 C1 H1 118.7 . .
C3 C2 C1 119.2(3) . .
C3 C2 H2 120.4 . .
C1 C2 H2 120.4 . .
C4 C3 C2 119.0(3) . .
C4 C3 H3 120.5 . .
C2 C3 H3 120.5 . .
C3 C4 C5 119.5(3) . .
C3 C4 H4 120.3 . .
C5 C4 H4 120.3 . .
N1 C5 C4 121.5(2) . .
N1 C5 C6 115.9(2) . .
C4 C5 C6 122.5(2) . .
N2 C6 C7 121.6(2) . .
N2 C6 C5 115.0(2) . .
C7 C6 C5 123.4(2) . .
C8 C7 C6 119.5(3) . .
C8 C7 H7 120.2 . .
C6 C7 H7 120.2 . .
C7 C8 C9 118.6(3) . .
C7 C8 H8 120.7 . .
C9 C8 H8 120.7 . .
C10 C9 C8 119.2(3) . .
C10 C9 H9 120.4 . .
C8 C9 H9 120.4 . .
N2 C10 C9 122.8(3) . .
N2 C10 H10 118.6 . .
C9 C10 H10 118.6 . .
N3 C11 Ru1 178.5(2) . .
N3 C11 Cs2 67.26(17) . 2_666
Ru1 C11 Cs2 111.59(9) . 2_666
N4 C12 Ru1 179.7(2) . .
N4 C12 Cs2 73.04(16) . .
Ru1 C12 Cs2 107.18(9) . .
N4 C12 Cs2 71.83(17) . 2_566
Ru1 C12 Cs2 108.38(9) . 2_566
Cs2 C12 Cs2 82.29(5) . 2_566
N5 C13 Ru1 176.7(2) . .
N5 C13 Cs2 72.03(17) . .
Ru1 C13 Cs2 111.28(10) . .
N5 C13 Cs2 66.94(17) . 2_666
Ru1 C13 Cs2 112.59(9) . 2_666
Cs2 C13 Cs2 92.94(6) . 2_666
N5 C13 Cs1 70.67(17) . .
Ru1 C13 Cs1 109.14(9) . .
Cs2 C13 Cs1 83.05(5) . .
Cs2 C13 Cs1 136.48(7) 2_666 .
N6 C14 Ru1 179.7(2) . .
N6 C14 Cs2 65.62(16) . 2_566
Ru1 C14 Cs2 114.09(9) . 2_566
N6 C14 Cs1 66.86(16) . .
Ru1 C14 Cs1 113.26(9) . .
Cs2 C14 Cs1 101.42(6) 2_566 .

loop_
_geom_bond_atom_site_label_1
_geom_bond_atom_site_label_2
_geom_bond_distance
_geom_bond_site_symmetry_2
Ru1 C13 1.990(3) .
Ru1 C12 1.994(3) .
Ru1 C14 2.037(3) .
Ru1 C11 2.042(3) .
Ru1 N2 2.116(2) .
Ru1 N1 2.124(2) .
Cs1 O2W 3.065(2) .
Cs1 N5 3.180(2) 2_676
Cs1 O2W 3.196(2) 2_676
Cs1 N6 3.330(2) .
Cs1 N4 3.387(2) 1_565
Cs1 O1W 3.422(5) 2_576
Cs1 N5 3.547(2) .
Cs1 C14 3.610(2) .
Cs1 C13 3.758(2) .
Cs1 Cs1 4.1139(5) 2_676
Cs1 Cs2 4.7684(5) .
Cs1 Cs2 4.8424(5) 1_565
Cs1 H1WB 3.3602 .
Cs1 H2WA 3.3850 .
Cs2 N6 3.256(2) 2_566
Cs2 N5 3.259(2) .
Cs2 N3 3.305(2) 2_666
Cs2 N5 3.310(2) 2_666
Cs2 O2W 3.333(2) 2_676
Cs2 N4 3.384(2) .
Cs2 C13 3.425(2) .
Cs2 C12 3.535(2) .
Cs2 C14 3.558(3) 2_566
Cs2 N4 3.560(3) 2_566
Cs2 C11 3.575(3) 2_666
Cs2 C13 3.588(3) 2_666
O1W Cs1 3.422(5) 2_576
O1W H1WA 0.9599 .
O1W H1WB 0.9600 .
O2W Cs1 3.196(2) 2_676
O2W Cs2 3.333(2) 2_676
O2W H2WA 0.9600 .
O2W H2WB 0.9600 .
N1 C1 1.348(3) .
N1 C5 1.364(3) .
N2 C10 1.346(3) .
N2 C6 1.358(3) .
N3 C11 1.158(4) .
N3 Cs2 3.305(2) 2_666
N4 C12 1.167(4) .
N4 Cs1 3.387(2) 1_545
N4 Cs2 3.560(3) 2_566
N5 C13 1.162(3) .
N5 Cs1 3.180(2) 2_676
N5 Cs2 3.310(2) 2_666
N6 C14 1.157(4) .
N6 Cs2 3.256(2) 2_566
C1 C2 1.386(4) .
C1 H1 0.9500 .
C2 C3 1.384(4) .
C2 H2 0.9500 .
C3 C4 1.381(4) .
C3 H3 0.9500 .
C4 C5 1.393(4) .
C4 H4 0.9500 .
C5 C6 1.476(4) .
C6 C7 1.398(4) .
C7 C8 1.384(4) .
C7 H7 0.9500 .
C8 C9 1.389(4) .
C8 H8 0.9500 .
C9 C10 1.383(4) .
C9 H9 0.9500 .
C10 H10 0.9500 .
C11 Cs2 3.575(3) 2_666
C12 Cs2 3.747(3) 2_566
C13 Cs2 3.588(3) 2_666
C14 Cs2 3.558(3) 2_566

loop_
_geom_torsion_atom_site_label_1
_geom_torsion_atom_site_label_2
_geom_torsion_atom_site_label_3
_geom_torsion_atom_site_label_4
_geom_torsion
_geom_torsion_site_symmetry_1
_geom_torsion_site_symmetry_4
N5 Cs1 O2W Cs1 64.21(6) 2_676 2_676
O2W Cs1 O2W Cs1 0.0 2_676 2_676
N6 Cs1 O2W Cs1 -125.78(5) . 2_676
N4 Cs1 O2W Cs1 139.57(5) 1_565 2_676
O1W Cs1 O2W Cs1 33.57(10) 2_576 2_676
N5 Cs1 O2W Cs1 -54.54(5) . 2_676
C14 Cs1 O2W Cs1 -111.50(5) . 2_676
C13 Cs1 O2W Cs1 -72.67(5) . 2_676
Cs2 Cs1 O2W Cs1 -44.24(5) . 2_676
Cs2 Cs1 O2W Cs1 94.92(3) 1_565 2_676
N5 Cs1 O2W Cs2 -27.17(6) 2_676 2_676
O2W Cs1 O2W Cs2 -91.38(7) 2_676 2_676
N6 Cs1 O2W Cs2 142.84(6) . 2_676
N4 Cs1 O2W Cs2 48.19(8) 1_565 2_676
O1W Cs1 O2W Cs2 -57.81(11) 2_576 2_676
N5 Cs1 O2W Cs2 -145.93(8) . 2_676
C14 Cs1 O2W Cs2 157.12(6) . 2_676
C13 Cs1 O2W Cs2 -164.06(8) . 2_676
Cs1 Cs1 O2W Cs2 -91.38(7) 2_676 2_676
Cs2 Cs1 O2W Cs2 -135.63(5) . 2_676
Cs2 Cs1 O2W Cs2 3.54(6) 1_565 2_676
C13 Ru1 N1 C1 -179.8(5) . .
C12 Ru1 N1 C1 3.0(2) . .
C14 Ru1 N1 C1 -87.3(2) . .
C11 Ru1 N1 C1 92.8(2) . .
N2 Ru1 N1 C1 -178.6(2) . .
C13 Ru1 N1 C5 1.0(7) . .
C12 Ru1 N1 C5 -176.26(18) . .
C14 Ru1 N1 C5 93.40(18) . .
C11 Ru1 N1 C5 -86.47(18) . .
N2 Ru1 N1 C5 2.14(17) . .
C13 Ru1 N2 C10 -0.7(2) . .
C12 Ru1 N2 C10 -163.6(9) . .
C14 Ru1 N2 C10 89.4(2) . .
C11 Ru1 N2 C10 -89.8(2) . .
N1 Ru1 N2 C10 179.5(2) . .
C13 Ru1 N2 C6 178.30(19) . .
C12 Ru1 N2 C6 15.4(11) . .
C14 Ru1 N2 C6 -91.57(19) . .
C11 Ru1 N2 C6 89.15(19) . .
N1 Ru1 N2 C6 -1.52(18) . .
N6 Cs2 N4 C12 172.03(19) 2_566 .
N5 Cs2 N4 C12 -12.27(18) . .
N3 Cs2 N4 C12 -94.5(3) 2_666 .
N5 Cs2 N4 C12 -91.19(18) 2_666 .
O2W Cs2 N4 C12 29.1(2) 2_676 .
C13 Cs2 N4 C12 -7.88(17) . .
C14 Cs2 N4 C12 153.59(18) 2_566 .
N4 Cs2 N4 C12 90.13(18) 2_566 .
C11 Cs2 N4 C12 -91.4(2) 2_666 .
C13 Cs2 N4 C12 -90.30(18) 2_666 .
N6 Cs2 N4 Cs1 -77.03(6) 2_566 1_545
N5 Cs2 N4 Cs1 98.66(6) . 1_545
N3 Cs2 N4 Cs1 16.4(3) 2_666 1_545
N5 Cs2 N4 Cs1 19.74(6) 2_666 1_545
O2W Cs2 N4 Cs1 140.07(7) 2_676 1_545
C13 Cs2 N4 Cs1 103.05(7) . 1_545
C12 Cs2 N4 Cs1 110.93(19) . 1_545
C14 Cs2 N4 Cs1 -95.48(6) 2_566 1_545
N4 Cs2 N4 Cs1 -158.94(8) 2_566 1_545
C11 Cs2 N4 Cs1 19.57(13) 2_666 1_545
C13 Cs2 N4 Cs1 20.63(6) 2_666 1_545
N6 Cs2 N4 Cs2 81.90(6) 2_566 2_566
N5 Cs2 N4 Cs2 -102.41(6) . 2_566
N3 Cs2 N4 Cs2 175.3(2) 2_666 2_566
N5 Cs2 N4 Cs2 178.67(6) 2_666 2_566
O2W Cs2 N4 Cs2 -61.00(10) 2_676 2_566
C13 Cs2 N4 Cs2 -98.01(6) . 2_566
C12 Cs2 N4 Cs2 -90.13(18) . 2_566
C14 Cs2 N4 Cs2 63.46(5) 2_566 2_566
N4 Cs2 N4 Cs2 0.0 2_566 2_566
C11 Cs2 N4 Cs2 178.51(8) 2_666 2_566
C13 Cs2 N4 Cs2 179.57(5) 2_666 2_566
N6 Cs2 N5 C13 28.4(3) 2_566 .
N3 Cs2 N5 C13 177.78(17) 2_666 .
N5 Cs2 N5 C13 93.93(18) 2_666 .
O2W Cs2 N5 C13 -139.24(19) 2_676 .
N4 Cs2 N5 C13 12.04(17) . .
C12 Cs2 N5 C13 7.69(17) . .
C14 Cs2 N5 C13 -43.9(3) 2_566 .
N4 Cs2 N5 C13 -80.02(18) 2_566 .
C11 Cs2 N5 C13 159.46(18) 2_666 .
C13 Cs2 N5 C13 113.14(17) 2_666 .
N6 Cs2 N5 Cs1 -166.17(19) 2_566 2_676
N3 Cs2 N5 Cs1 -16.82(7) 2_666 2_676
N5 Cs2 N5 Cs1 -100.68(8) 2_666 2_676
O2W Cs2 N5 Cs1 26.15(6) 2_676 2_676
N4 Cs2 N5 Cs1 177.43(7) . 2_676
C13 Cs2 N5 Cs1 165.4(2) . 2_676
C12 Cs2 N5 Cs1 173.09(9) . 2_676
C14 Cs2 N5 Cs1 121.49(18) 2_566 2_676
N4 Cs2 N5 Cs1 85.38(7) 2_566 2_676
C11 Cs2 N5 Cs1 -35.15(7) 2_666 2_676
C13 Cs2 N5 Cs1 -81.46(7) 2_666 2_676
N6 Cs2 N5 Cs2 -65.5(2) 2_566 2_666
N3 Cs2 N5 Cs2 83.86(6) 2_666 2_666
N5 Cs2 N5 Cs2 0.0 2_666 2_666
O2W Cs2 N5 Cs2 126.83(8) 2_676 2_666
N4 Cs2 N5 Cs2 -81.89(6) . 2_666
C13 Cs2 N5 Cs2 -93.93(18) . 2_666
C12 Cs2 N5 Cs2 -86.23(7) . 2_666
C14 Cs2 N5 Cs2 -137.84(18) 2_566 2_666
N4 Cs2 N5 Cs2 -173.94(6) 2_566 2_666
C11 Cs2 N5 Cs2 65.53(6) 2_666 2_666
C13 Cs2 N5 Cs2 19.22(6) 2_666 2_666
N6 Cs2 N5 Cs1 119.8(2) 2_566 .
N3 Cs2 N5 Cs1 -90.86(6) 2_666 .
N5 Cs2 N5 Cs1 -174.72(8) 2_666 .
O2W Cs2 N5 Cs1 -47.89(5) 2_676 .
N4 Cs2 N5 Cs1 103.39(6) . .
C13 Cs2 N5 Cs1 91.36(18) . .
C12 Cs2 N5 Cs1 99.05(6) . .
C14 Cs2 N5 Cs1 47.4(2) 2_566 .
N4 Cs2 N5 Cs1 11.34(6) 2_566 .
C11 Cs2 N5 Cs1 -109.19(6) 2_666 .
C13 Cs2 N5 Cs1 -155.50(6) 2_666 .
O2W Cs1 N5 C13 -106.26(18) . .
N5 Cs1 N5 C13 -163.3(2) 2_676 .
O2W Cs1 N5 C13 139.98(19) 2_676 .
N6 Cs1 N5 C13 9.16(18) . .
N4 Cs1 N5 C13 -42.2(3) 1_565 .
O1W Cs1 N5 C13 119.53(18) 2_576 .
C14 Cs1 N5 C13 5.14(17) . .
Cs1 Cs1 N5 C13 -163.3(2) 2_676 .
Cs2 Cs1 N5 C13 88.12(18) . .
Cs2 Cs1 N5 C13 -173.40(14) 1_565 .
O2W Cs1 N5 Cs1 57.01(5) . 2_676
N5 Cs1 N5 Cs1 0.0 2_676 2_676
O2W Cs1 N5 Cs1 -56.75(6) 2_676 2_676
N6 Cs1 N5 Cs1 172.42(6) . 2_676
N4 Cs1 N5 Cs1 121.0(2) 1_565 2_676
O1W Cs1 N5 Cs1 -77.20(6) 2_576 2_676
C14 Cs1 N5 Cs1 168.41(7) . 2_676
C13 Cs1 N5 Cs1 163.3(2) . 2_676
Cs2 Cs1 N5 Cs1 -108.61(6) . 2_676
Cs2 Cs1 N5 Cs1 -10.13(9) 1_565 2_676
O2W Cs1 N5 Cs2 165.62(7) . .
N5 Cs1 N5 Cs2 108.61(6) 2_676 .
O2W Cs1 N5 Cs2 51.86(6) 2_676 .
N6 Cs1 N5 Cs2 -78.96(6) . .
N4 Cs1 N5 Cs2 -130.3(2) 1_565 .
O1W Cs1 N5 Cs2 31.41(7) 2_576 .
C14 Cs1 N5 Cs2 -82.98(6) . .
C13 Cs1 N5 Cs2 -88.12(18) . .
Cs1 Cs1 N5 Cs2 108.61(6) 2_676 .
Cs2 Cs1 N5 Cs2 98.48(7) 1_565 .
O2W Cs1 N5 Cs2 12.4(4) . 2_666
N5 Cs1 N5 Cs2 -44.6(4) 2_676 2_666
O2W Cs1 N5 Cs2 -101.3(4) 2_676 2_666
N6 Cs1 N5 Cs2 127.8(4) . 2_666
N4 Cs1 N5 Cs2 76.5(5) 1_565 2_666
O1W Cs1 N5 Cs2 -121.8(4) 2_576 2_666
C14 Cs1 N5 Cs2 123.8(4) . 2_666
C13 Cs1 N5 Cs2 118.7(5) . 2_666
Cs1 Cs1 N5 Cs2 -44.6(4) 2_676 2_666
Cs2 Cs1 N5 Cs2 -153.2(4) . 2_666
Cs2 Cs1 N5 Cs2 -54.7(4) 1_565 2_666
O2W Cs1 N6 C14 50.03(19) . .
N5 Cs1 N6 C14 120.3(3) 2_676 .
O2W Cs1 N6 C14 -61.74(19) 2_676 .
N4 Cs1 N6 C14 156.97(18) 1_565 .
O1W Cs1 N6 C14 -114.76(18) 2_576 .
N5 Cs1 N6 C14 -11.29(17) . .
C13 Cs1 N6 C14 -8.15(16) . .
Cs1 Cs1 N6 C14 -4.0(2) 2_676 .
Cs2 Cs1 N6 C14 -54.94(17) . .
Cs2 Cs1 N6 C14 170.57(15) 1_565 .
O2W Cs1 N6 Cs2 148.20(7) . 2_566
N5 Cs1 N6 Cs2 -141.5(3) 2_676 2_566
O2W Cs1 N6 Cs2 36.44(10) 2_676 2_566
N4 Cs1 N6 Cs2 -104.85(8) 1_565 2_566
O1W Cs1 N6 Cs2 -16.59(10) 2_576 2_566
N5 Cs1 N6 Cs2 86.88(8) . 2_566
C14 Cs1 N6 Cs2 98.17(19) . 2_566
C13 Cs1 N6 Cs2 90.02(8) . 2_566
Cs1 Cs1 N6 Cs2 94.21(7) 2_676 2_566
Cs2 Cs1 N6 Cs2 43.23(6) . 2_566
Cs2 Cs1 N6 Cs2 -91.26(7) 1_565 2_566
C5 N1 C1 C2 0.9(4) . .
Ru1 N1 C1 C2 -178.4(2) . .
N1 C1 C2 C3 0.4(5) . .
C1 C2 C3 C4 -1.3(4) . .
C2 C3 C4 C5 0.8(4) . .
C1 N1 C5 C4 -1.3(4) . .
Ru1 N1 C5 C4 178.01(19) . .
C1 N1 C5 C6 178.2(2) . .
Ru1 N1 C5 C6 -2.5(3) . .
C3 C4 C5 N1 0.5(4) . .
C3 C4 C5 C6 -179.0(3) . .
C10 N2 C6 C7 -0.5(4) . .
Ru1 N2 C6 C7 -179.52(19) . .
C10 N2 C6 C5 179.8(2) . .
Ru1 N2 C6 C5 0.7(3) . .
N1 C5 C6 N2 1.2(3) . .
C4 C5 C6 N2 -179.3(2) . .
N1 C5 C6 C7 -178.6(2) . .
C4 C5 C6 C7 0.9(4) . .
N2 C6 C7 C8 0.1(4) . .
C5 C6 C7 C8 179.9(3) . .
C6 C7 C8 C9 0.3(4) . .
C7 C8 C9 C10 -0.4(5) . .
C6 N2 C10 C9 0.4(4) . .
Ru1 N2 C10 C9 179.3(2) . .
C8 C9 C10 N2 0.0(5) . .
Cs2 N3 C11 Ru1 40(9) 2_666 .
C13 Ru1 C11 N3 -39(9) . .
C12 Ru1 C11 N3 -131(9) . .
C14 Ru1 C11 N3 -38(15) . .
N2 Ru1 C11 N3 55(9) . .
N1 Ru1 C11 N3 132(9) . .
C13 Ru1 C11 Cs2 -0.04(10) . 2_666
C12 Ru1 C11 Cs2 -91.29(10) . 2_666
C14 Ru1 C11 Cs2 2(8) . 2_666
N2 Ru1 C11 Cs2 93.97(9) . 2_666
N1 Ru1 C11 Cs2 171.20(9) . 2_666
Cs2 N4 C12 Ru1 137(52) . .
Cs1 N4 C12 Ru1 46(52) 1_545 .
Cs2 N4 C12 Ru1 -136(52) 2_566 .
Cs1 N4 C12 Cs2 -90.52(11) 1_545 .
Cs2 N4 C12 Cs2 87.28(5) 2_566 .
Cs2 N4 C12 Cs2 -87.28(5) . 2_566
Cs1 N4 C12 Cs2 -177.79(13) 1_545 2_566
C13 Ru1 C12 N4 -125(52) . .
C14 Ru1 C12 N4 145(52) . .
C11 Ru1 C12 N4 -35(52) . .
N2 Ru1 C12 N4 38(53) . .
N1 Ru1 C12 N4 55(52) . .
C13 Ru1 C12 Cs2 12.30(10) . .
C14 Ru1 C12 Cs2 -77.74(9) . .
C11 Ru1 C12 Cs2 101.54(9) . .
N2 Ru1 C12 Cs2 175.3(9) . .
N1 Ru1 C12 Cs2 -168.13(8) . .
C13 Ru1 C12 Cs2 99.70(9) . 2_566
C14 Ru1 C12 Cs2 9.66(9) . 2_566
C11 Ru1 C12 Cs2 -171.06(9) . 2_566
N2 Ru1 C12 Cs2 -97.3(10) . 2_566
N1 Ru1 C12 Cs2 -80.72(9) . 2_566
N6 Cs2 C12 N4 -7.89(18) 2_566 .
N5 Cs2 C12 N4 166.76(19) . .
N3 Cs2 C12 N4 140.56(19) 2_666 .
N5 Cs2 C12 N4 86.02(18) 2_666 .
O2W Cs2 C12 N4 -158.07(17) 2_676 .
C13 Cs2 C12 N4 170.2(2) . .
C14 Cs2 C12 N4 -26.77(18) 2_566 .
N4 Cs2 C12 N4 -90.77(18) 2_566 .
C11 Cs2 C12 N4 115.73(18) 2_666 .
C13 Cs2 C12 N4 93.12(18) 2_666 .
N6 Cs2 C12 Ru1 172.32(9) 2_566 .
N5 Cs2 C12 Ru1 -13.03(9) . .
N3 Cs2 C12 Ru1 -39.2(2) 2_666 .
N5 Cs2 C12 Ru1 -93.77(10) 2_666 .
O2W Cs2 C12 Ru1 22.14(12) 2_676 .
N4 Cs2 C12 Ru1 -179.8(2) . .
C13 Cs2 C12 Ru1 -9.55(8) . .
C14 Cs2 C12 Ru1 153.43(9) 2_566 .
N4 Cs2 C12 Ru1 89.44(10) 2_566 .
C11 Cs2 C12 Ru1 -64.06(14) 2_666 .
C13 Cs2 C12 Ru1 -86.67(10) 2_666 .
N6 Cs2 C12 Cs2 65.39(6) 2_566 2_566
N5 Cs2 C12 Cs2 -119.97(6) . 2_566
N3 Cs2 C12 Cs2 -146.16(13) 2_666 2_566
N5 Cs2 C12 Cs2 159.30(6) 2_666 2_566
O2W Cs2 C12 Cs2 -84.79(7) 2_676 2_566
N4 Cs2 C12 Cs2 73.28(17) . 2_566
C13 Cs2 C12 Cs2 -116.48(8) . 2_566
C14 Cs2 C12 Cs2 46.50(6) 2_566 2_566
N4 Cs2 C12 Cs2 -17.50(5) 2_566 2_566
C11 Cs2 C12 Cs2 -171.00(7) 2_666 2_566
C13 Cs2 C12 Cs2 166.40(5) 2_666 2_566
Cs1 N5 C13 Ru1 37(4) 2_676 .
Cs2 N5 C13 Ru1 176(4) . .
Cs2 N5 C13 Ru1 -83(4) 2_666 .
Cs1 N5 C13 Ru1 87(4) . .
Cs1 N5 C13 Cs2 -138.7(6) 2_676 .
Cs2 N5 C13 Cs2 101.34(7) 2_666 .
Cs1 N5 C13 Cs2 -88.80(6) . .
Cs1 N5 C13 Cs2 120.0(6) 2_676 2_666
Cs2 N5 C13 Cs2 -101.34(7) . 2_666
Cs1 N5 C13 Cs2 169.86(9) . 2_666
Cs1 N5 C13 Cs1 -49.9(5) 2_676 .
Cs2 N5 C13 Cs1 88.80(6) . .
Cs2 N5 C13 Cs1 -169.86(9) 2_666 .
C12 Ru1 C13 N5 171(4) . .
C14 Ru1 C13 N5 -99(4) . .
C11 Ru1 C13 N5 81(4) . .
N2 Ru1 C13 N5 -7(4) . .
N1 Ru1 C13 N5 -6(4) . .
C12 Ru1 C13 Cs2 -13.03(10) . .
C14 Ru1 C13 Cs2 77.26(10) . .
C11 Ru1 C13 Cs2 -102.76(10) . .
N2 Ru1 C13 Cs2 168.57(9) . .
N1 Ru1 C13 Cs2 169.7(5) . .
C12 Ru1 C13 Cs2 89.77(10) . 2_666
C14 Ru1 C13 Cs2 -179.94(10) . 2_666
C11 Ru1 C13 Cs2 0.04(10) . 2_666
N2 Ru1 C13 Cs2 -88.62(9) . 2_666
N1 Ru1 C13 Cs2 -87.5(6) . 2_666
C12 Ru1 C13 Cs1 -102.90(10) . .
C14 Ru1 C13 Cs1 -12.62(10) . .
C11 Ru1 C13 Cs1 167.36(10) . .
N2 Ru1 C13 Cs1 78.70(9) . .
N1 Ru1 C13 Cs1 79.9(6) . .
N6 Cs2 C13 N5 -167.12(16) 2_566 .
N3 Cs2 C13 N5 -2.38(19) 2_666 .
N5 Cs2 C13 N5 -82.40(18) 2_666 .
O2W Cs2 C13 N5 36.56(17) 2_676 .
N4 Cs2 C13 N5 -166.96(19) . .
C12 Cs2 C13 N5 -170.4(2) . .
C14 Cs2 C13 N5 158.76(16) 2_566 .
N4 Cs2 C13 N5 103.61(17) 2_566 .
C11 Cs2 C13 N5 -21.31(18) 2_666 .
C13 Cs2 C13 N5 -64.60(17) 2_666 .
N6 Cs2 C13 Ru1 13.12(17) 2_566 .
N5 Cs2 C13 Ru1 -179.8(2) . .
N3 Cs2 C13 Ru1 177.86(9) 2_666 .
N5 Cs2 C13 Ru1 97.84(10) 2_666 .
O2W Cs2 C13 Ru1 -143.20(11) 2_676 .
N4 Cs2 C13 Ru1 13.28(9) . .
C12 Cs2 C13 Ru1 9.81(8) . .
C14 Cs2 C13 Ru1 -21.00(17) 2_566 .
N4 Cs2 C13 Ru1 -76.15(10) 2_566 .
C11 Cs2 C13 Ru1 158.93(9) 2_666 .
C13 Cs2 C13 Ru1 115.64(12) 2_666 .
N6 Cs2 C13 Cs2 -102.52(10) 2_566 2_666
N5 Cs2 C13 Cs2 64.60(17) . 2_666
N3 Cs2 C13 Cs2 62.22(7) 2_666 2_666
N5 Cs2 C13 Cs2 -17.80(5) 2_666 2_666
O2W Cs2 C13 Cs2 101.16(6) 2_676 2_666
N4 Cs2 C13 Cs2 -102.36(7) . 2_666
C12 Cs2 C13 Cs2 -105.83(8) . 2_666
C14 Cs2 C13 Cs2 -136.64(9) 2_566 2_666
N4 Cs2 C13 Cs2 168.21(5) 2_566 2_666
C11 Cs2 C13 Cs2 43.29(7) 2_666 2_666
C13 Cs2 C13 Cs2 0.0 2_666 2_666
N6 Cs2 C13 Cs1 121.00(9) 2_566 .
N5 Cs2 C13 Cs1 -71.88(17) . .
N3 Cs2 C13 Cs1 -74.26(6) 2_666 .
N5 Cs2 C13 Cs1 -154.29(6) 2_666 .
O2W Cs2 C13 Cs1 -35.33(5) 2_676 .
N4 Cs2 C13 Cs1 121.16(6) . .
C12 Cs2 C13 Cs1 117.68(8) . .
C14 Cs2 C13 Cs1 86.88(10) 2_566 .
N4 Cs2 C13 Cs1 31.73(5) 2_566 .
C11 Cs2 C13 Cs1 -93.19(6) 2_666 .
C13 Cs2 C13 Cs1 -136.48(7) 2_666 .
O2W Cs1 C13 N5 67.33(18) . .
N5 Cs1 C13 N5 19.2(2) 2_676 .
O2W Cs1 C13 N5 -35.73(18) 2_676 .
N6 Cs1 C13 N5 -169.90(19) . .
N4 Cs1 C13 N5 160.05(16) 1_565 .
O1W Cs1 C13 N5 -66.26(19) 2_576 .
C14 Cs1 C13 N5 -173.5(2) . .
Cs1 Cs1 C13 N5 13.65(16) 2_676 .
Cs2 Cs1 C13 N5 -73.34(17) . .
Cs2 Cs1 C13 N5 13.7(3) 1_565 .
O2W Cs1 C13 Ru1 -109.16(10) . .
N5 Cs1 C13 Ru1 -157.34(8) 2_676 .
O2W Cs1 C13 Ru1 147.77(11) 2_676 .
N6 Cs1 C13 Ru1 13.61(8) . .
N4 Cs1 C13 Ru1 -16.44(17) 1_565 .
O1W Cs1 C13 Ru1 117.25(10) 2_576 .
N5 Cs1 C13 Ru1 -176.5(2) . .
C14 Cs1 C13 Ru1 9.96(8) . .
Cs1 Cs1 C13 Ru1 -162.84(10) 2_676 .
Cs2 Cs1 C13 Ru1 110.17(11) . .
Cs2 Cs1 C13 Ru1 -162.76(6) 1_565 .
O2W Cs1 C13 Cs2 140.67(7) . .
N5 Cs1 C13 Cs2 92.49(7) 2_676 .
O2W Cs1 C13 Cs2 37.60(5) 2_676 .
N6 Cs1 C13 Cs2 -96.56(6) . .
N4 Cs1 C13 Cs2 -126.61(10) 1_565 .
O1W Cs1 C13 Cs2 7.08(7) 2_576 .
N5 Cs1 C13 Cs2 73.34(17) . .
C14 Cs1 C13 Cs2 -100.21(8) . .
Cs1 Cs1 C13 Cs2 86.99(4) 2_676 .
Cs2 Cs1 C13 Cs2 87.08(15) 1_565 .
O2W Cs1 C13 Cs2 53.72(10) . 2_666
N5 Cs1 C13 Cs2 5.55(13) 2_676 2_666
O2W Cs1 C13 Cs2 -49.34(10) 2_676 2_666
N6 Cs1 C13 Cs2 176.50(12) . 2_666
N4 Cs1 C13 Cs2 146.45(10) 1_565 2_666
O1W Cs1 C13 Cs2 -79.86(11) 2_576 2_666
N5 Cs1 C13 Cs2 -13.60(13) . 2_666
C14 Cs1 C13 Cs2 172.85(14) . 2_666
Cs1 Cs1 C13 Cs2 0.04(8) 2_676 2_666
Cs2 Cs1 C13 Cs2 -86.94(10) . 2_666
Cs2 Cs1 C13 Cs2 0.1(2) 1_565 2_666
Cs2 N6 C14 Ru1 -1(67) 2_566 .
Cs1 N6 C14 Ru1 115(67) . .
Cs1 N6 C14 Cs2 115.47(9) . 2_566
Cs2 N6 C14 Cs1 -115.47(9) 2_566 .
C13 Ru1 C14 N6 -101(67) . .
C12 Ru1 C14 N6 -10(67) . .
C11 Ru1 C14 N6 -103(67) . .
N2 Ru1 C14 N6 165(100) . .
N1 Ru1 C14 N6 87(67) . .
C13 Ru1 C14 Cs2 -101.84(10) . 2_566
C12 Ru1 C14 Cs2 -10.59(10) . 2_566
C11 Ru1 C14 Cs2 -104(8) . 2_566
N2 Ru1 C14 Cs2 164.17(9) . 2_566
N1 Ru1 C14 Cs2 86.93(9) . 2_566
C13 Ru1 C14 Cs1 13.52(10) . .
C12 Ru1 C14 Cs1 104.77(10) . .
C11 Ru1 C14 Cs1 12(8) . .
N2 Ru1 C14 Cs1 -80.47(9) . .
N1 Ru1 C14 Cs1 -157.71(9) . .
O2W Cs1 C14 N6 -133.24(18) . .
N5 Cs1 C14 N6 -147.8(2) 2_676 .
O2W Cs1 C14 N6 125.74(17) 2_676 .
N4 Cs1 C14 N6 -24.01(19) 1_565 .
O1W Cs1 C14 N6 73.48(19) 2_576 .
N5 Cs1 C14 N6 167.48(19) . .
C13 Cs1 C14 N6 169.7(2) . .
Cs1 Cs1 C14 N6 176.73(16) 2_676 .
Cs2 Cs1 C14 N6 119.69(18) . .
Cs2 Cs1 C14 N6 -14.1(2) 1_565 .
O2W Cs1 C14 Ru1 47.04(10) . .
N5 Cs1 C14 Ru1 32.5(3) 2_676 .
O2W Cs1 C14 Ru1 -53.98(11) 2_676 .
N6 Cs1 C14 Ru1 -179.7(2) . .
N4 Cs1 C14 Ru1 156.28(9) 1_565 .
O1W Cs1 C14 Ru1 -106.23(11) 2_576 .
N5 Cs1 C14 Ru1 -12.24(9) . .
C13 Cs1 C14 Ru1 -10.01(8) . .
Cs1 Cs1 C14 Ru1 -2.99(11) 2_676 .
Cs2 Cs1 C14 Ru1 -60.03(8) . .
Cs2 Cs1 C14 Ru1 166.18(3) 1_565 .
O2W Cs1 C14 Cs2 169.73(6) . 2_566
N5 Cs1 C14 Cs2 155.20(18) 2_676 2_566
O2W Cs1 C14 Cs2 68.71(7) 2_676 2_566
N6 Cs1 C14 Cs2 -57.02(16) . 2_566
N4 Cs1 C14 Cs2 -81.03(7) 1_565 2_566
O1W Cs1 C14 Cs2 16.46(9) 2_576 2_566
N5 Cs1 C14 Cs2 110.46(7) . 2_566
C13 Cs1 C14 Cs2 112.68(9) . 2_566
Cs1 Cs1 C14 Cs2 119.70(5) 2_676 2_566
Cs2 Cs1 C14 Cs2 62.66(4) . 2_566
Cs2 Cs1 C14 Cs2 -71.13(9) 1_565 2_566
